data_1568470
loop_
_publ_author_name
'Tang, Jian'
'Xu, Zijian'
'Liu, Zelong'
'Fu, Yuan'
'Hua, Jing'

_publ_section_title
;
 Pyridine-amido aluminum catalyst precursors for 1,3-butadiene
 transition-metal-free stereospecific polymerization
;
_journal_issue 8
_journal_name_full 'Polymer Chemistry'
_journal_page_first 980
_journal_page_last 989
_journal_paper_doi 10.1039/D2PY01093C
_journal_volume 14
_journal_year 2023
_chemical_formula_moiety 'C22 H33 Al N2'
_chemical_formula_sum 'C22 H33 Al N2'
_chemical_formula_weight 352.48
_chemical_properties_physical Air-sensitive,Moisture-sensitive
_space_group_crystal_system monoclinic
_space_group_IT_number 14
_space_group_name_Hall '-P 2yn'
_space_group_name_H-M_alt 'P 1 21/n 1'
_atom_sites_solution_hydrogens geom
_atom_sites_solution_primary dual
_audit_creation_date 2022-03-31
_audit_creation_method
;
Olex2 1.5
(compiled 2021.12.09 svn.r5202d8cf for OlexSys, GUI svn.r6439)
;
_audit_update_record
;
2022-05-26 deposited with the CCDC.	2023-01-19 downloaded from the CCDC.
;
_cell_angle_alpha 90
_cell_angle_beta 91.136(6)
_cell_angle_gamma 90
_cell_formula_units_Z 4
_cell_length_a 8.6071(14)
_cell_length_b 16.636(3)
_cell_length_c 15.272(3)
_cell_measurement_reflns_used 4247
_cell_measurement_temperature 300
_cell_measurement_theta_max 22.784
_cell_measurement_theta_min 2.664
_cell_volume 2186.3(7)
_computing_cell_refinement 'SAINT v8.37A (Bruker, 2015)'
_computing_data_collection 'Bruker D8 Venture diffractrometer'
_computing_data_reduction 'SAINT v8.37A (Bruker, 2015)'
_computing_molecular_graphics 'Olex2 1.5 (Dolomanov et al., 2009)'
_computing_publication_material 'Olex2 1.5 (Dolomanov et al., 2009)'
_computing_structure_refinement 'SHELXL 2018/3 (Sheldrick, 2015)'
_computing_structure_solution 'SHELXT 2018/2 (Sheldrick, 2018)'
_diffrn_ambient_temperature 300
_diffrn_detector 'CCD area detector'
_diffrn_measured_fraction_theta_full 0.986
_diffrn_measured_fraction_theta_max 0.986
_diffrn_measurement_device 'three-circle diffractometer'
_diffrn_measurement_device_type 'Bruker APEX-II CCD'
_diffrn_measurement_method 'phi and omega scans'
_diffrn_radiation_monochromator graphite
_diffrn_radiation_probe x-ray
_diffrn_radiation_type MoK\a
_diffrn_radiation_wavelength 0.71073
_diffrn_reflns_av_R_equivalents 0.1456
_diffrn_reflns_av_unetI/netI 0.0838
_diffrn_reflns_Laue_measured_fraction_full 0.986
_diffrn_reflns_Laue_measured_fraction_max 0.986
_diffrn_reflns_limit_h_max 9
_diffrn_reflns_limit_h_min -10
_diffrn_reflns_limit_k_max 19
_diffrn_reflns_limit_k_min -19
_diffrn_reflns_limit_l_max 18
_diffrn_reflns_limit_l_min -18
_diffrn_reflns_number 28010
_diffrn_reflns_point_group_measured_fraction_full 0.986
_diffrn_reflns_point_group_measured_fraction_max 0.986
_diffrn_reflns_theta_full 24.998
_diffrn_reflns_theta_max 24.998
_diffrn_reflns_theta_min 2.665
_diffrn_source 'sealed X-ray tube'
_diffrn_source_current 30.0
_diffrn_source_power 1.5
_diffrn_source_target Mo
_diffrn_source_voltage 50.0
_diffrn_standards_number 0
_exptl_absorpt_coefficient_mu 0.099
_exptl_absorpt_correction_T_max 0.7456
_exptl_absorpt_correction_T_min 0.5302
_exptl_absorpt_correction_type multi-scan
_exptl_absorpt_process_details
'SADABS-2016/2 (Bruker,2016/2) was used for absorption correction. wR2(int) was 0.0968 before and 0.0738 after correction. The Ratio of minimum to maximum transmission is 0.7111. The \l/2 correction factor is Not present.'
_exptl_crystal_colour 'clear light yellow'
_exptl_crystal_colour_lustre clear
_exptl_crystal_colour_modifier light
_exptl_crystal_colour_primary yellow
_exptl_crystal_density_diffrn 1.071
_exptl_crystal_description block
_exptl_crystal_F_000 768
_exptl_crystal_recrystallization_method
'The crystals were growth by means of evaporation of a mixture of n-hexane and toluene at RT.'
_exptl_crystal_size_max 0.25
_exptl_crystal_size_mid 0.15
_exptl_crystal_size_min 0.12
_refine_diff_density_max 0.205
_refine_diff_density_min -0.219
_refine_diff_density_rms 0.062
_refine_ls_extinction_coef 0.041(5)
_refine_ls_extinction_expression Fc^*^=kFc[1+0.001xFc^2^\l^3^/sin(2\q)]^-1/4^
_refine_ls_extinction_method 'SHELXL-2018/3 (Sheldrick 2018)'
_refine_ls_goodness_of_fit_ref 1.055
_refine_ls_hydrogen_treatment constr
_refine_ls_matrix_type full
_refine_ls_number_parameters 235
_refine_ls_number_reflns 3801
_refine_ls_number_restraints 0
_refine_ls_restrained_S_all 1.055
_refine_ls_R_factor_all 0.1409
_refine_ls_R_factor_gt 0.0722
_refine_ls_shift/su_max 0.000
_refine_ls_shift/su_mean 0.000
_refine_ls_structure_factor_coef Fsqd
_refine_ls_weighting_details 'w=1/[\s^2^(Fo^2^)+(0.0944P)^2^+0.6564P] where P=(Fo^2^+2Fc^2^)/3'
_refine_ls_weighting_scheme calc
_refine_ls_wR_factor_gt 0.1730
_refine_ls_wR_factor_ref 0.2165
_reflns_Friedel_coverage 0.000
_reflns_number_gt 2035
_reflns_number_total 3801
_reflns_threshold_expression 'I > 2\s(I)'
_cod_data_source_file d2py01093c2.cif
_cod_data_source_block 20211124f
_cod_depositor_comments 'Adding full bibliography for 1568468--1568473.cif.'
_cod_original_cell_volume 2186.3(6)
_cod_database_code 1568470
_shelx_shelxl_version_number 2018/3
_shelx_space_group_comment
;
The symmetry employed for this shelxl refinement is uniquely defined
by the following loop, which should always be used as a source of
symmetry information in preference to the above space-group names.
They are only intended as comments.
;
_shelx_estimated_absorpt_t_max 0.988
_shelx_estimated_absorpt_t_min 0.976
_exptl_crystal_mounting_method 'The title complex was mounted in a sealed capillary.'
_olex2_refinement_description
;
1.a Ternary CH refined with riding coordinates:
 C15(H15), C18(H18)
1.b Aromatic/amide H refined with riding coordinates:
 C1(H1), C2(H2), C3(H3), C4(H4), C11(H11), C12(H12), C13(H13)
1.c Idealised Me refined as rotating group:
 C7(H7A,H7B,H7C), C8(H8A,H8B,H8C), C16(H16A,H16B,H16C), C17(H17A,H17B,H17C),
 C19(H19A,H19B,H19C), C20(H20A,H20B,H20C), C21(H21A,H21B,H21C), C22(H22A,H22B,
 H22C)
;
_olex2_submission_special_instructions 'No special instructions were received'

loop_
_space_group_symop_operation_xyz
'x, y, z'
'-x+1/2, y+1/2, -z+1/2'
'-x, -y, -z'
'x-1/2, -y-1/2, z-1/2'

loop_
_atom_site_label
_atom_site_type_symbol
_atom_site_fract_x
_atom_site_fract_y
_atom_site_fract_z
_atom_site_U_iso_or_equiv
_atom_site_adp_type
_atom_site_occupancy
_atom_site_site_symmetry_order
_atom_site_calc_flag
_atom_site_refinement_flags_posn
_atom_site_refinement_flags_adp
_atom_site_refinement_flags_occupancy
_atom_site_disorder_assembly
_atom_site_disorder_group
Al1 Al 0.50091(13) 0.83095(6) 0.58743(8) 0.0553(4) Uani 1 1 d . . . . .
N1 N 0.7283(4) 0.83336(18) 0.5896(2) 0.0600(9) Uani 1 1 d . . . . .
N2 N 0.5218(3) 0.72163(16) 0.59446(19) 0.0473(8) Uani 1 1 d . . . . .
C1 C 0.8191(5) 0.8998(2) 0.5870(3) 0.0730(13) Uani 1 1 d . . . . .
H1 H 0.772388 0.950091 0.583655 0.088 Uiso 1 1 calc R U . . .
C2 C 0.9772(6) 0.8948(3) 0.5893(4) 0.0881(16) Uani 1 1 d . . . . .
H2 H 1.038338 0.940840 0.587233 0.106 Uiso 1 1 calc R U . . .
C3 C 1.0434(6) 0.8202(3) 0.5947(4) 0.0998(18) Uani 1 1 d . . . . .
H3 H 1.151039 0.815306 0.597850 0.120 Uiso 1 1 calc R U . . .
C4 C 0.9529(5) 0.7532(3) 0.5955(4) 0.0864(15) Uani 1 1 d . . . . .
H4 H 0.998904 0.702601 0.597191 0.104 Uiso 1 1 calc R U . . .
C5 C 0.7924(5) 0.7600(2) 0.5939(3) 0.0590(10) Uani 1 1 d . . . . .
C6 C 0.6828(4) 0.6887(2) 0.5965(3) 0.0548(10) Uani 1 1 d . . . . .
C7 C 0.7213(5) 0.6389(3) 0.6788(3) 0.0763(13) Uani 1 1 d . . . . .
H7A H 0.709368 0.671749 0.729922 0.114 Uiso 1 1 calc R U . . .
H7B H 0.826616 0.620064 0.676437 0.114 Uiso 1 1 calc R U . . .
H7C H 0.652150 0.593736 0.681577 0.114 Uiso 1 1 calc R U . . .
C8 C 0.7180(5) 0.6352(2) 0.5171(3) 0.0752(13) Uani 1 1 d . . . . .
H8A H 0.653427 0.588212 0.518271 0.113 Uiso 1 1 calc R U . . .
H8B H 0.825264 0.619493 0.519393 0.113 Uiso 1 1 calc R U . . .
H8C H 0.697156 0.664695 0.464091 0.113 Uiso 1 1 calc R U . . .
C9 C 0.3973(4) 0.6631(2) 0.5974(2) 0.0502(9) Uani 1 1 d . . . . .
C10 C 0.3306(5) 0.6316(2) 0.5194(3) 0.0564(10) Uani 1 1 d . . . . .
C11 C 0.2139(5) 0.5734(2) 0.5255(3) 0.0691(12) Uani 1 1 d . . . . .
H11 H 0.170154 0.552085 0.474458 0.083 Uiso 1 1 calc R U . . .
C12 C 0.1625(5) 0.5472(3) 0.6050(4) 0.0785(14) Uani 1 1 d . . . . .
H12 H 0.088042 0.506772 0.607449 0.094 Uiso 1 1 calc R U . . .
C13 C 0.2206(5) 0.5802(2) 0.6798(3) 0.0747(13) Uani 1 1 d . . . . .
H13 H 0.182187 0.563324 0.733247 0.090 Uiso 1 1 calc R U . . .
C14 C 0.3370(5) 0.6391(2) 0.6789(3) 0.0601(11) Uani 1 1 d . . . . .
C15 C 0.3705(6) 0.6607(2) 0.4291(3) 0.0745(13) Uani 1 1 d . . . . .
H15 H 0.456928 0.698778 0.434836 0.089 Uiso 1 1 calc R U . . .
C16 C 0.4209(8) 0.5921(3) 0.3674(3) 0.110(2) Uani 1 1 d . . . . .
H16A H 0.503011 0.561711 0.395115 0.165 Uiso 1 1 calc R U . . .
H16B H 0.456998 0.614519 0.313632 0.165 Uiso 1 1 calc R U . . .
H16C H 0.333898 0.557418 0.355346 0.165 Uiso 1 1 calc R U . . .
C17 C 0.2317(8) 0.7049(3) 0.3872(4) 0.123(2) Uani 1 1 d . . . . .
H17A H 0.148188 0.667651 0.376849 0.184 Uiso 1 1 calc R U . . .
H17B H 0.261980 0.728245 0.332634 0.184 Uiso 1 1 calc R U . . .
H17C H 0.197932 0.746614 0.425910 0.184 Uiso 1 1 calc R U . . .
C18 C 0.3853(6) 0.6764(3) 0.7654(3) 0.0816(14) Uani 1 1 d . . . . .
H18 H 0.473418 0.712339 0.755286 0.098 Uiso 1 1 calc R U . . .
C19 C 0.4362(8) 0.6129(4) 0.8338(4) 0.129(2) Uani 1 1 d . . . . .
H19A H 0.350229 0.578120 0.845896 0.193 Uiso 1 1 calc R U . . .
H19B H 0.469858 0.639245 0.886725 0.193 Uiso 1 1 calc R U . . .
H19C H 0.520270 0.581656 0.811164 0.193 Uiso 1 1 calc R U . . .
C20 C 0.2500(8) 0.7272(4) 0.8014(4) 0.138(3) Uani 1 1 d . . . . .
H20A H 0.220281 0.767407 0.759183 0.207 Uiso 1 1 calc R U . . .
H20B H 0.282922 0.752837 0.854960 0.207 Uiso 1 1 calc R U . . .
H20C H 0.162861 0.692899 0.812419 0.207 Uiso 1 1 calc R U . . .
C21 C 0.4389(6) 0.8956(2) 0.6891(3) 0.0866(16) Uani 1 1 d . . . . .
H21A H 0.327706 0.900275 0.689422 0.130 Uiso 1 1 calc R U . . .
H21B H 0.484242 0.948183 0.685385 0.130 Uiso 1 1 calc R U . . .
H21C H 0.474437 0.869862 0.742088 0.130 Uiso 1 1 calc R U . . .
C22 C 0.4299(6) 0.8815(3) 0.4776(3) 0.0878(15) Uani 1 1 d . . . . .
H22A H 0.452663 0.846791 0.429311 0.132 Uiso 1 1 calc R U . . .
H22B H 0.482549 0.931914 0.470329 0.132 Uiso 1 1 calc R U . . .
H22C H 0.319915 0.890649 0.479399 0.132 Uiso 1 1 calc R U . . .

loop_
_atom_site_aniso_label
_atom_site_aniso_U_11
_atom_site_aniso_U_22
_atom_site_aniso_U_33
_atom_site_aniso_U_23
_atom_site_aniso_U_13
_atom_site_aniso_U_12
Al1 0.0504(8) 0.0445(6) 0.0710(9) -0.0039(6) 0.0021(6) 0.0010(5)
N1 0.054(2) 0.0509(18) 0.075(2) -0.0046(17) 0.0038(16) -0.0019(16)
N2 0.0418(18) 0.0448(16) 0.0554(19) -0.0031(14) 0.0006(13) -0.0006(13)
C1 0.069(3) 0.054(2) 0.096(4) -0.008(2) 0.006(2) -0.015(2)
C2 0.062(3) 0.079(3) 0.123(4) -0.017(3) 0.005(3) -0.023(3)
C3 0.050(3) 0.096(4) 0.154(6) -0.015(3) 0.003(3) -0.010(3)
C4 0.047(3) 0.071(3) 0.141(5) -0.009(3) -0.001(3) 0.004(2)
C5 0.048(3) 0.059(2) 0.070(3) -0.004(2) 0.0007(19) 0.0022(18)
C6 0.048(2) 0.050(2) 0.067(3) -0.0036(18) 0.0009(19) 0.0048(17)
C7 0.069(3) 0.074(3) 0.086(3) 0.013(2) -0.005(2) 0.012(2)
C8 0.072(3) 0.058(2) 0.096(4) -0.017(2) 0.015(3) 0.009(2)
C9 0.045(2) 0.0415(18) 0.063(3) -0.0028(18) -0.0010(18) 0.0003(16)
C10 0.060(3) 0.0445(19) 0.064(3) -0.0056(19) -0.011(2) 0.0042(18)
C11 0.064(3) 0.053(2) 0.089(3) -0.007(2) -0.023(2) -0.006(2)
C12 0.055(3) 0.058(3) 0.122(5) -0.002(3) 0.002(3) -0.014(2)
C13 0.074(3) 0.061(3) 0.090(4) 0.002(2) 0.020(3) -0.010(2)
C14 0.059(3) 0.055(2) 0.067(3) 0.001(2) 0.008(2) -0.0062(18)
C15 0.102(4) 0.064(3) 0.056(3) -0.003(2) -0.018(2) -0.012(2)
C16 0.175(6) 0.089(3) 0.064(3) -0.024(3) -0.005(3) -0.016(4)
C17 0.154(6) 0.099(4) 0.112(5) 0.023(4) -0.072(4) 0.001(4)
C18 0.094(4) 0.096(3) 0.056(3) -0.003(3) 0.015(2) -0.019(3)
C19 0.181(7) 0.138(5) 0.066(4) 0.032(4) -0.010(4) -0.041(5)
C20 0.165(6) 0.134(5) 0.119(5) -0.047(4) 0.079(5) -0.017(5)
C21 0.083(4) 0.064(3) 0.113(4) -0.027(3) 0.013(3) 0.003(2)
C22 0.090(4) 0.065(3) 0.108(4) 0.013(3) -0.013(3) 0.004(2)

loop_
_atom_type_symbol
_atom_type_description
_atom_type_scat_dispersion_real
_atom_type_scat_dispersion_imag
_atom_type_scat_source
C C 0.0033 0.0016 'International Tables Vol C Tables 4.2.6.8 and 6.1.1.4'
H H 0.0000 0.0000 'International Tables Vol C Tables 4.2.6.8 and 6.1.1.4'
Al Al 0.0645 0.0514 'International Tables Vol C Tables 4.2.6.8 and 6.1.1.4'
N N 0.0061 0.0033 'International Tables Vol C Tables 4.2.6.8 and 6.1.1.4'

loop_
_geom_angle_atom_site_label_1
_geom_angle_atom_site_label_2
_geom_angle_atom_site_label_3
_geom_angle
_geom_angle_site_symmetry_1
_geom_angle_site_symmetry_3
_geom_angle_publ_flag
N1 Al1 C21 105.20(18) . . ?
N1 Al1 C22 107.42(19) . . ?
N2 Al1 N1 85.56(13) . . ?
N2 Al1 C21 121.58(18) . . ?
N2 Al1 C22 120.29(17) . . ?
C22 Al1 C21 110.8(2) . . ?
C1 N1 Al1 126.4(3) . . ?
C5 N1 Al1 113.1(3) . . ?
C5 N1 C1 120.4(4) . . ?
C6 N2 Al1 117.2(2) . . ?
C9 N2 Al1 126.7(2) . . ?
C9 N2 C6 116.1(3) . . ?
N1 C1 H1 119.1 . . ?
N1 C1 C2 121.8(4) . . ?
C2 C1 H1 119.1 . . ?
C1 C2 H2 120.9 . . ?
C1 C2 C3 118.1(4) . . ?
C3 C2 H2 120.9 . . ?
C2 C3 H3 119.8 . . ?
C4 C3 C2 120.4(5) . . ?
C4 C3 H3 119.8 . . ?
C3 C4 H4 119.9 . . ?
C3 C4 C5 120.2(4) . . ?
C5 C4 H4 119.9 . . ?
N1 C5 C4 119.0(4) . . ?
N1 C5 C6 117.2(3) . . ?
C4 C5 C6 123.8(4) . . ?
N2 C6 C5 106.9(3) . . ?
N2 C6 C7 113.6(3) . . ?
N2 C6 C8 113.2(3) . . ?
C5 C6 C7 108.6(3) . . ?
C5 C6 C8 107.4(3) . . ?
C7 C6 C8 106.9(3) . . ?
C6 C7 H7A 109.5 . . ?
C6 C7 H7B 109.5 . . ?
C6 C7 H7C 109.5 . . ?
H7A C7 H7B 109.5 . . ?
H7A C7 H7C 109.5 . . ?
H7B C7 H7C 109.5 . . ?
C6 C8 H8A 109.5 . . ?
C6 C8 H8B 109.5 . . ?
C6 C8 H8C 109.5 . . ?
H8A C8 H8B 109.5 . . ?
H8A C8 H8C 109.5 . . ?
H8B C8 H8C 109.5 . . ?
C10 C9 N2 120.7(3) . . ?
C10 C9 C14 119.2(3) . . ?
C14 C9 N2 120.0(3) . . ?
C9 C10 C15 123.9(4) . . ?
C11 C10 C9 118.7(4) . . ?
C11 C10 C15 117.3(4) . . ?
C10 C11 H11 119.2 . . ?
C12 C11 C10 121.6(4) . . ?
C12 C11 H11 119.2 . . ?
C11 C12 H12 120.1 . . ?
C13 C12 C11 119.8(4) . . ?
C13 C12 H12 120.1 . . ?
C12 C13 H13 119.1 . . ?
C12 C13 C14 121.8(4) . . ?
C14 C13 H13 119.1 . . ?
C9 C14 C18 123.6(4) . . ?
C13 C14 C9 118.7(4) . . ?
C13 C14 C18 117.6(4) . . ?
C10 C15 H15 108.1 . . ?
C10 C15 C16 113.1(4) . . ?
C10 C15 C17 110.2(4) . . ?
C16 C15 H15 108.1 . . ?
C17 C15 H15 108.1 . . ?
C17 C15 C16 109.1(4) . . ?
C15 C16 H16A 109.5 . . ?
C15 C16 H16B 109.5 . . ?
C15 C16 H16C 109.5 . . ?
H16A C16 H16B 109.5 . . ?
H16A C16 H16C 109.5 . . ?
H16B C16 H16C 109.5 . . ?
C15 C17 H17A 109.5 . . ?
C15 C17 H17B 109.5 . . ?
C15 C17 H17C 109.5 . . ?
H17A C17 H17B 109.5 . . ?
H17A C17 H17C 109.5 . . ?
H17B C17 H17C 109.5 . . ?
C14 C18 H18 108.3 . . ?
C14 C18 C19 112.3(4) . . ?
C14 C18 C20 109.8(5) . . ?
C19 C18 H18 108.3 . . ?
C19 C18 C20 109.8(5) . . ?
C20 C18 H18 108.3 . . ?
C18 C19 H19A 109.5 . . ?
C18 C19 H19B 109.5 . . ?
C18 C19 H19C 109.5 . . ?
H19A C19 H19B 109.5 . . ?
H19A C19 H19C 109.5 . . ?
H19B C19 H19C 109.5 . . ?
C18 C20 H20A 109.5 . . ?
C18 C20 H20B 109.5 . . ?
C18 C20 H20C 109.5 . . ?
H20A C20 H20B 109.5 . . ?
H20A C20 H20C 109.5 . . ?
H20B C20 H20C 109.5 . . ?
Al1 C21 H21A 109.5 . . ?
Al1 C21 H21B 109.5 . . ?
Al1 C21 H21C 109.5 . . ?
H21A C21 H21B 109.5 . . ?
H21A C21 H21C 109.5 . . ?
H21B C21 H21C 109.5 . . ?
Al1 C22 H22A 109.5 . . ?
Al1 C22 H22B 109.5 . . ?
Al1 C22 H22C 109.5 . . ?
H22A C22 H22B 109.5 . . ?
H22A C22 H22C 109.5 . . ?
H22B C22 H22C 109.5 . . ?

loop_
_geom_bond_atom_site_label_1
_geom_bond_atom_site_label_2
_geom_bond_distance
_geom_bond_site_symmetry_2
_geom_bond_publ_flag
Al1 N1 1.957(3) . ?
Al1 N2 1.830(3) . ?
Al1 C21 1.972(4) . ?
Al1 C22 1.963(5) . ?
N1 C1 1.354(5) . ?
N1 C5 1.341(5) . ?
N2 C6 1.490(4) . ?
N2 C9 1.450(4) . ?
C1 H1 0.9300 . ?
C1 C2 1.363(6) . ?
C2 H2 0.9300 . ?
C2 C3 1.367(6) . ?
C3 H3 0.9300 . ?
C3 C4 1.361(6) . ?
C4 H4 0.9300 . ?
C4 C5 1.385(6) . ?
C5 C6 1.517(5) . ?
C6 C7 1.537(6) . ?
C6 C8 1.538(5) . ?
C7 H7A 0.9600 . ?
C7 H7B 0.9600 . ?
C7 H7C 0.9600 . ?
C8 H8A 0.9600 . ?
C8 H8B 0.9600 . ?
C8 H8C 0.9600 . ?
C9 C10 1.411(5) . ?
C9 C14 1.415(5) . ?
C10 C11 1.400(5) . ?
C10 C15 1.508(6) . ?
C11 H11 0.9300 . ?
C11 C12 1.371(6) . ?
C12 H12 0.9300 . ?
C12 C13 1.355(6) . ?
C13 H13 0.9300 . ?
C13 C14 1.401(6) . ?
C14 C18 1.511(6) . ?
C15 H15 0.9800 . ?
C15 C16 1.546(6) . ?
C15 C17 1.532(7) . ?
C16 H16A 0.9600 . ?
C16 H16B 0.9600 . ?
C16 H16C 0.9600 . ?
C17 H17A 0.9600 . ?
C17 H17B 0.9600 . ?
C17 H17C 0.9600 . ?
C18 H18 0.9800 . ?
C18 C19 1.544(7) . ?
C18 C20 1.548(7) . ?
C19 H19A 0.9600 . ?
C19 H19B 0.9600 . ?
C19 H19C 0.9600 . ?
C20 H20A 0.9600 . ?
C20 H20B 0.9600 . ?
C20 H20C 0.9600 . ?
C21 H21A 0.9600 . ?
C21 H21B 0.9600 . ?
C21 H21C 0.9600 . ?
C22 H22A 0.9600 . ?
C22 H22B 0.9600 . ?
C22 H22C 0.9600 . ?

loop_
_geom_torsion_atom_site_label_1
_geom_torsion_atom_site_label_2
_geom_torsion_atom_site_label_3
_geom_torsion_atom_site_label_4
_geom_torsion
_geom_torsion_site_symmetry_1
_geom_torsion_site_symmetry_2
_geom_torsion_site_symmetry_3
_geom_torsion_site_symmetry_4
_geom_torsion_publ_flag
Al1 N1 C1 C2 179.7(4) . . . . ?
Al1 N1 C5 C4 179.8(3) . . . . ?
Al1 N1 C5 C6 0.0(5) . . . . ?
Al1 N2 C6 C5 1.3(4) . . . . ?
Al1 N2 C6 C7 121.0(3) . . . . ?
Al1 N2 C6 C8 -116.8(3) . . . . ?
Al1 N2 C9 C10 87.9(4) . . . . ?
Al1 N2 C9 C14 -89.6(4) . . . . ?
N1 Al1 N2 C6 -1.1(3) . . . . ?
N1 Al1 N2 C9 179.6(3) . . . . ?
N1 C1 C2 C3 -0.3(8) . . . . ?
N1 C5 C6 N2 -0.7(5) . . . . ?
N1 C5 C6 C7 -123.7(4) . . . . ?
N1 C5 C6 C8 121.1(4) . . . . ?
N2 C9 C10 C11 178.1(3) . . . . ?
N2 C9 C10 C15 -5.8(5) . . . . ?
N2 C9 C14 C13 -177.7(4) . . . . ?
N2 C9 C14 C18 5.5(6) . . . . ?
C1 N1 C5 C4 -0.1(6) . . . . ?
C1 N1 C5 C6 -180.0(4) . . . . ?
C1 C2 C3 C4 1.6(9) . . . . ?
C2 C3 C4 C5 -2.2(9) . . . . ?
C3 C4 C5 N1 1.4(7) . . . . ?
C3 C4 C5 C6 -178.7(5) . . . . ?
C4 C5 C6 N2 179.4(4) . . . . ?
C4 C5 C6 C7 56.5(5) . . . . ?
C4 C5 C6 C8 -58.8(5) . . . . ?
C5 N1 C1 C2 -0.4(7) . . . . ?
C6 N2 C9 C10 -91.4(4) . . . . ?
C6 N2 C9 C14 91.1(4) . . . . ?
C9 N2 C6 C5 -179.4(3) . . . . ?
C9 N2 C6 C7 -59.6(4) . . . . ?
C9 N2 C6 C8 62.6(4) . . . . ?
C9 C10 C11 C12 0.6(6) . . . . ?
C9 C10 C15 C16 126.4(4) . . . . ?
C9 C10 C15 C17 -111.2(4) . . . . ?
C9 C14 C18 C19 -127.9(5) . . . . ?
C9 C14 C18 C20 109.6(5) . . . . ?
C10 C9 C14 C13 4.8(6) . . . . ?
C10 C9 C14 C18 -172.0(4) . . . . ?
C10 C11 C12 C13 2.8(7) . . . . ?
C11 C10 C15 C16 -57.4(5) . . . . ?
C11 C10 C15 C17 64.9(5) . . . . ?
C11 C12 C13 C14 -2.4(7) . . . . ?
C12 C13 C14 C9 -1.4(7) . . . . ?
C12 C13 C14 C18 175.6(4) . . . . ?
C13 C14 C18 C19 55.2(6) . . . . ?
C13 C14 C18 C20 -67.3(5) . . . . ?
C14 C9 C10 C11 -4.4(5) . . . . ?
C14 C9 C10 C15 171.7(4) . . . . ?
C15 C10 C11 C12 -175.7(4) . . . . ?
C21 Al1 N2 C6 -106.2(3) . . . . ?
C21 Al1 N2 C9 74.5(4) . . . . ?
C22 Al1 N2 C6 106.5(3) . . . . ?
C22 Al1 N2 C9 -72.8(3) . . . . ?
